data_2241978
loop_
_publ_author_name
'Safyanova, Inna S.'
'Ohui, Kateryna A.'
'Omelchenko, Irina V.'

_publ_section_title
;
 Crystal structure of
 bis(\m-<i>N</i>-hydroxypicolinamidato)bis[bis(<i>N</i>-hydroxypicolinamide)sodium]
;
_journal_coeditor_code XU5895
_journal_issue 1
_journal_name_full 'Acta Crystallographica Section E'
_journal_page_first 24
_journal_page_last 27
_journal_paper_doi 10.1107/S2056989016019095
_journal_volume 73
_journal_year 2017
_chemical_formula_iupac '[Na2 (C6 H5 N2 O2)2 (C6 H6 N2 O2)4]'
_chemical_formula_moiety 'C36 H34 N12 Na2 O12'
_chemical_formula_sum 'C36 H34 N12 Na2 O12'
_chemical_formula_weight 872.73
_chemical_name_systematic Bis(\m-<i>N</i>-hydroxypicolinamidato)bis[bis(<i>N</i>-hydroxypicolinamide)sodium]
_space_group_crystal_system triclinic
_space_group_IT_number 2
_space_group_name_Hall '-P 1'
_space_group_name_H-M_alt 'P -1'
_symmetry_space_group_name_Hall '-P 1'
_symmetry_space_group_name_H-M 'P -1'
_audit_creation_method SHELXL-2014/7
_cell_angle_alpha 96.618(6)
_cell_angle_beta 102.741(6)
_cell_angle_gamma 113.902(7)
_cell_formula_units_Z 1
_cell_length_a 9.7997(7)
_cell_length_b 10.0959(7)
_cell_length_c 11.0401(8)
_cell_measurement_reflns_used 2896
_cell_measurement_temperature 298(2)
_cell_measurement_theta_max 31.5770
_cell_measurement_theta_min 3.2230
_cell_volume 948.02(14)
_computing_cell_refinement
;
CrysAlis PRO (Agilent, 2013)
;
_computing_data_collection
;
CrysAlis PRO (Agilent, 2013)
;
_computing_data_reduction
;
CrysAlis PRO (Agilent, 2013)
;
_computing_molecular_graphics
;
<i>OLEX2</i> (Dolomanov <i>et al.</i>,  2009)
;
_computing_publication_material
;
<i>OLEX2</i> (Dolomanov <i>et al.</i>,  2009)
;
_computing_structure_refinement
;
SHELXL2014 (Sheldrick, 2015b)
;
_computing_structure_solution
;
SHELXT (Sheldrick, 2015a)
;
_diffrn_ambient_temperature 298
_diffrn_detector_area_resol_mean 16.1827
_diffrn_measured_fraction_theta_full 0.996
_diffrn_measured_fraction_theta_max 0.996
_diffrn_measurement_device_type 'Agilent Xcalibur Sapphire3'
_diffrn_measurement_method '\w scans'
_diffrn_radiation_monochromator graphite
_diffrn_radiation_type MoK\a
_diffrn_radiation_wavelength 0.71073
_diffrn_reflns_av_R_equivalents 0.0317
_diffrn_reflns_limit_h_max 13
_diffrn_reflns_limit_h_min -13
_diffrn_reflns_limit_k_max 14
_diffrn_reflns_limit_k_min -14
_diffrn_reflns_limit_l_max 15
_diffrn_reflns_limit_l_min -15
_diffrn_reflns_number 12244
_diffrn_reflns_theta_full 30.00
_diffrn_reflns_theta_max 30.00
_diffrn_reflns_theta_min 3.01
_exptl_absorpt_coefficient_mu 0.136
_exptl_absorpt_correction_T_max 1.00000
_exptl_absorpt_correction_T_min 0.96466
_exptl_absorpt_correction_type multi-scan
_exptl_absorpt_process_details
;
(CrysAlis PRO; Agilent, 2013)
;
_exptl_crystal_colour 'clear colourless'
_exptl_crystal_density_diffrn 1.529
_exptl_crystal_description block
_exptl_crystal_F_000 452
_exptl_crystal_size_max 0.3
_exptl_crystal_size_mid 0.3
_exptl_crystal_size_min 0.3
_refine_diff_density_max 0.233
_refine_diff_density_min -0.232
_refine_ls_extinction_method none
_refine_ls_goodness_of_fit_ref 0.963
_refine_ls_hydrogen_treatment mixed
_refine_ls_matrix_type full
_refine_ls_number_parameters 300
_refine_ls_number_reflns 5521
_refine_ls_number_restraints 0
_refine_ls_restrained_S_all 0.963
_refine_ls_R_factor_all 0.1251
_refine_ls_R_factor_gt 0.0635
_refine_ls_shift/su_max 0.000
_refine_ls_shift/su_mean 0.000
_refine_ls_structure_factor_coef Fsqd
_refine_ls_weighting_details 'w=1/[\s^2^(Fo^2^)+(0.0618P)^2^] where P=(Fo^2^+2Fc^2^)/3'
_refine_ls_weighting_scheme calc
_refine_ls_wR_factor_gt 0.1244
_refine_ls_wR_factor_ref 0.1435
_reflns_number_gt 3066
_reflns_number_total 5514
_reflns_threshold_expression >2sigma(I)
_cod_data_source_file xu5895sup1.cif
_cod_data_source_block I
_cod_original_cell_volume 948.02(13)
_cod_database_code 2241978
_shelx_space_group_comment
;
The symmetry employed for this shelxl refinement is uniquely defined
by the following loop, which should always be used as a source of
symmetry information in preference to the above space-group names.
They are only intended as comments.
;

loop_
_symmetry_equiv_pos_as_xyz
'x, y, z'
'-x, -y, -z'

loop_
_atom_site_type_symbol
_atom_site_label
_atom_site_fract_x
_atom_site_fract_y
_atom_site_fract_z
_atom_site_U_iso_or_equiv
_atom_site_adp_type
_atom_site_calc_flag
_atom_site_occupancy
Na Na1 0.46101(9) 0.10567(8) 0.60562(6) 0.0406(2) Uani d 1
O O1 0.23043(17) 0.04309(17) 0.66132(12) 0.0517(4) Uani d 1
O O2 0.33418(18) 0.01016(16) 0.90258(13) 0.0445(4) Uani d 1
H H2 0.426(3) 0.053(3) 0.883(2) 0.066(8) Uiso d 1
O O3 0.56164(19) 0.36282(15) 0.66630(13) 0.0555(4) Uani d 1
O O4 0.74368(18) 0.39266(18) 0.90321(14) 0.0516(4) Uani d 1
H H4 0.681(3) 0.293(3) 0.876(3) 0.107(11) Uiso d 1
O O5 0.39508(16) 0.03347(14) 0.38677(12) 0.0413(3) Uani d 1
O O6 0.42798(15) -0.11024(13) 0.17918(12) 0.0374(3) Uani d 1
N N1 0.2660(2) 0.10347(19) 0.87255(16) 0.0397(4) Uani d 1
H H1 0.250(3) 0.145(3) 0.930(2) 0.075(9) Uiso d 1
N N2 0.1263(2) 0.28298(18) 0.84096(15) 0.0445(4) Uani d 1
N N3 0.6408(2) 0.45461(19) 0.87873(17) 0.0428(4) Uani d 1
H H3 0.643(3) 0.517(3) 0.940(2) 0.068(8) Uiso d 1
N N4 0.4699(2) 0.60614(18) 0.85596(16) 0.0454(4) Uani d 1
N N5 0.34178(18) -0.03212(17) 0.17342(15) 0.0325(4) Uani d 1
H H5 0.301(2) -0.018(2) 0.104(2) 0.049(6) Uiso d 1
N N6 0.16908(19) 0.11506(18) 0.13287(14) 0.0391(4) Uani d 1
C C1 0.1203(2) 0.19678(19) 0.73700(17) 0.0327(4) Uani d 1
C C2 0.0281(3) 0.1793(3) 0.61794(19) 0.0515(6) Uani d 1
H H2A 0.0291 0.1203 0.5472 0.062 Uiso calc 1
C C3 -0.0661(3) 0.2507(3) 0.6045(2) 0.0596(6) Uani d 1
H H3A -0.1316 0.2385 0.5248 0.072 Uiso calc 1
C C4 -0.0623(2) 0.3393(2) 0.7094(2) 0.0483(5) Uani d 1
H H4A -0.1247 0.3889 0.7029 0.058 Uiso calc 1
C C5 0.0357(3) 0.3532(2) 0.8243(2) 0.0522(6) Uani d 1
H H5A 0.0399 0.4154 0.8954 0.063 Uiso calc 1
C C6 0.2119(2) 0.1080(2) 0.75329(17) 0.0337(4) Uani d 1
C C7 0.4699(2) 0.52978(19) 0.74923(18) 0.0358(4) Uani d 1
C C8 0.3960(3) 0.5331(3) 0.6301(2) 0.0583(6) Uani d 1
H H8 0.3977 0.4771 0.5579 0.070 Uiso calc 1
C C9 0.3190(3) 0.6209(3) 0.6188(2) 0.0679(7) Uani d 1
H H9 0.2696 0.6265 0.5387 0.082 Uiso calc 1
C C10 0.3159(3) 0.6994(2) 0.7263(2) 0.0515(6) Uani d 1
H H10 0.2635 0.7584 0.7214 0.062 Uiso calc 1
C C11 0.3925(3) 0.6887(2) 0.8421(2) 0.0502(6) Uani d 1
H H11 0.3905 0.7424 0.9155 0.060 Uiso calc 1
C C12 0.5611(2) 0.44067(19) 0.76097(18) 0.0371(4) Uani d 1
C C13 0.2335(2) 0.11871(18) 0.25376(16) 0.0301(4) Uani d 1
C C14 0.2116(3) 0.1935(3) 0.3547(2) 0.0540(6) Uani d 1
H H14 0.2580 0.1948 0.4382 0.065 Uiso calc 1
C C15 0.1199(3) 0.2665(3) 0.3297(2) 0.0595(6) Uani d 1
H H15 0.1045 0.3184 0.3964 0.071 Uiso calc 1
C C16 0.0524(2) 0.2621(2) 0.2072(2) 0.0431(5) Uani d 1
H H16 -0.0103 0.3101 0.1881 0.052 Uiso calc 1
C C17 0.0792(2) 0.1845(2) 0.11211(19) 0.0465(5) Uani d 1
H H17 0.0316 0.1803 0.0280 0.056 Uiso calc 1
C C18 0.3310(2) 0.03654(18) 0.27692(16) 0.0299(4) Uani d 1

loop_
_atom_site_aniso_label
_atom_site_aniso_U_11
_atom_site_aniso_U_22
_atom_site_aniso_U_33
_atom_site_aniso_U_12
_atom_site_aniso_U_13
_atom_site_aniso_U_23
Na1 0.0567(5) 0.0543(5) 0.0255(4) 0.0397(4) 0.0115(3) 0.0068(3)
O1 0.0587(9) 0.0844(10) 0.0293(8) 0.0518(9) 0.0114(7) 0.0031(7)
O2 0.0571(10) 0.0604(9) 0.0423(8) 0.0450(8) 0.0217(7) 0.0219(7)
O3 0.0912(12) 0.0558(9) 0.0339(8) 0.0507(9) 0.0141(8) 0.0025(7)
O4 0.0543(9) 0.0553(9) 0.0494(9) 0.0368(8) 0.0044(7) 0.0007(7)
O5 0.0575(9) 0.0562(8) 0.0241(7) 0.0395(7) 0.0098(6) 0.0101(6)
O6 0.0486(8) 0.0475(7) 0.0333(7) 0.0374(7) 0.0128(6) 0.0101(6)
N1 0.0550(11) 0.0544(10) 0.0294(9) 0.0410(9) 0.0154(8) 0.0121(8)
N2 0.0551(11) 0.0550(10) 0.0325(9) 0.0366(9) 0.0089(8) 0.0040(8)
N3 0.0558(11) 0.0469(10) 0.0349(10) 0.0347(9) 0.0103(8) 0.0035(8)
N4 0.0634(12) 0.0487(9) 0.0362(10) 0.0343(9) 0.0198(8) 0.0082(8)
N5 0.0432(9) 0.0423(9) 0.0234(8) 0.0307(8) 0.0079(7) 0.0079(7)
N6 0.0462(10) 0.0531(10) 0.0313(9) 0.0343(8) 0.0124(7) 0.0101(7)
C1 0.0354(10) 0.0400(10) 0.0292(10) 0.0206(8) 0.0130(8) 0.0101(8)
C2 0.0690(15) 0.0727(14) 0.0288(11) 0.0515(13) 0.0081(10) 0.0065(10)
C3 0.0722(16) 0.0826(16) 0.0386(13) 0.0562(14) 0.0033(11) 0.0097(11)
C4 0.0554(13) 0.0542(12) 0.0515(14) 0.0399(11) 0.0139(11) 0.0153(10)
C5 0.0673(15) 0.0583(13) 0.0402(12) 0.0424(12) 0.0105(11) -0.0001(10)
C6 0.0342(10) 0.0436(10) 0.0273(9) 0.0216(9) 0.0092(8) 0.0061(8)
C7 0.0418(11) 0.0306(9) 0.0348(10) 0.0162(8) 0.0118(8) 0.0049(8)
C8 0.0881(18) 0.0653(14) 0.0330(12) 0.0537(14) 0.0065(11) 0.0004(10)
C9 0.0954(19) 0.0793(16) 0.0420(14) 0.0639(16) -0.0008(13) 0.0063(12)
C10 0.0547(14) 0.0495(12) 0.0598(15) 0.0335(11) 0.0152(11) 0.0112(11)
C11 0.0666(15) 0.0522(12) 0.0471(13) 0.0377(12) 0.0257(11) 0.0072(10)
C12 0.0485(12) 0.0324(9) 0.0336(11) 0.0202(9) 0.0144(9) 0.0065(8)
C13 0.0333(10) 0.0323(9) 0.0279(9) 0.0171(8) 0.0104(7) 0.0067(7)
C14 0.0792(16) 0.0755(15) 0.0311(11) 0.0598(14) 0.0132(10) 0.0079(10)
C15 0.0878(18) 0.0793(16) 0.0399(13) 0.0650(15) 0.0215(12) 0.0066(11)
C16 0.0480(12) 0.0487(11) 0.0483(13) 0.0333(10) 0.0191(10) 0.0143(10)
C17 0.0543(13) 0.0663(13) 0.0350(11) 0.0420(11) 0.0115(10) 0.0161(10)
C18 0.0342(10) 0.0327(9) 0.0270(9) 0.0183(8) 0.0101(7) 0.0063(7)

loop_
_atom_type_symbol
_atom_type_description
_atom_type_scat_dispersion_real
_atom_type_scat_dispersion_imag
_atom_type_scat_source
C C 0.0033 0.0016 'International Tables Vol C Tables 4.2.6.8 and 6.1.1.4'
H H 0.0000 0.0000 'International Tables Vol C Tables 4.2.6.8 and 6.1.1.4'
N N 0.0061 0.0033 'International Tables Vol C Tables 4.2.6.8 and 6.1.1.4'
Na Na 0.0362 0.0249 'International Tables Vol C Tables 4.2.6.8 and 6.1.1.4'
O O 0.0106 0.0060 'International Tables Vol C Tables 4.2.6.8 and 6.1.1.4'

loop_
_geom_angle_atom_site_label_1
_geom_angle_atom_site_label_2
_geom_angle_atom_site_label_3
_geom_angle_site_symmetry_1
_geom_angle_site_symmetry_3
_geom_angle
O5 Na1 O3 . . 109.39(6)
O5 Na1 O1 . . 107.77(5)
O3 Na1 O1 . . 98.10(6)
O5 Na1 O5 . 2_656 86.43(5)
O3 Na1 O5 . 2_656 126.64(6)
O1 Na1 O5 . 2_656 125.87(6)
O5 Na1 O6 . 2_656 156.53(5)
O3 Na1 O6 . 2_656 87.61(5)
O1 Na1 O6 . 2_656 84.80(5)
O5 Na1 O6 2_656 2_656 70.26(5)
C6 O1 Na1 . . 127.13(13)
N1 O2 H2 . . 102.4(15)
C12 O3 Na1 . . 129.55(13)
N3 O4 H4 . . 103.9(19)
C18 O5 Na1 . . 151.93(12)
C18 O5 Na1 . 2_656 114.42(11)
Na1 O5 Na1 . 2_656 93.57(5)
N5 O6 Na1 . 2_656 110.28(9)
C6 N1 O2 . . 121.64(15)
C6 N1 H1 . . 121.1(19)
O2 N1 H1 . . 116.7(19)
C1 N2 C5 . . 116.66(17)
C12 N3 O4 . . 121.18(16)
C12 N3 H3 . . 119.5(17)
O4 N3 H3 . . 118.2(17)
C7 N4 C11 . . 116.62(18)
C18 N5 O6 . . 121.82(15)
C18 N5 H5 . . 116.6(14)
O6 N5 H5 . . 121.3(14)
C17 N6 C13 . . 117.46(16)
N2 C1 C2 . . 123.00(17)
N2 C1 C6 . . 118.12(16)
C2 C1 C6 . . 118.77(16)
C1 C2 C3 . . 118.83(19)
C1 C2 H2A . . 120.6
C3 C2 H2A . . 120.6
C4 C3 C2 . . 119.3(2)
C4 C3 H3A . . 120.3
C2 C3 H3A . . 120.3
C3 C4 C5 . . 117.99(19)
C3 C4 H4A . . 121.0
C5 C4 H4A . . 121.0
N2 C5 C4 . . 124.16(19)
N2 C5 H5A . . 117.9
C4 C5 H5A . . 117.9
O1 C6 N1 . . 123.81(17)
O1 C6 C1 . . 121.78(17)
N1 C6 C1 . . 114.39(16)
N4 C7 C8 . . 123.26(18)
N4 C7 C12 . . 118.11(17)
C8 C7 C12 . . 118.58(17)
C7 C8 C9 . . 118.8(2)
C7 C8 H8 . . 120.6
C9 C8 H8 . . 120.6
C10 C9 C8 . . 119.3(2)
C10 C9 H9 . . 120.4
C8 C9 H9 . . 120.4
C9 C10 C11 . . 118.0(2)
C9 C10 H10 . . 121.0
C11 C10 H10 . . 121.0
N4 C11 C10 . . 124.06(19)
N4 C11 H11 . . 118.0
C10 C11 H11 . . 118.0
O3 C12 N3 . . 123.70(18)
O3 C12 C7 . . 121.61(18)
N3 C12 C7 . . 114.69(16)
N6 C13 C14 . . 122.09(17)
N6 C13 C18 . . 117.42(15)
C14 C13 C18 . . 120.49(17)
C13 C14 C15 . . 118.87(19)
C13 C14 H14 . . 120.6
C15 C14 H14 . . 120.6
C16 C15 C14 . . 119.55(19)
C16 C15 H15 . . 120.2
C14 C15 H15 . . 120.2
C15 C16 C17 . . 118.02(18)
C15 C16 H16 . . 121.0
C17 C16 H16 . . 121.0
N6 C17 C16 . . 124.00(19)
N6 C17 H17 . . 118.0
C16 C17 H17 . . 118.0
O5 C18 N5 . . 123.20(16)
O5 C18 C13 . . 121.78(15)
N5 C18 C13 . . 115.02(15)

loop_
_geom_bond_atom_site_label_1
_geom_bond_atom_site_label_2
_geom_bond_site_symmetry_2
_geom_bond_distance
Na1 O5 . 2.3044(14)
Na1 O3 . 2.3225(15)
Na1 O1 . 2.3300(16)
Na1 O5 2_656 2.3558(14)
Na1 O6 2_656 2.3716(14)
Na1 Na1 2_656 3.3964(13)
O1 C6 . 1.232(2)
O2 N1 . 1.388(2)
O2 H2 . 0.91(2)
O3 C12 . 1.235(2)
O4 N3 . 1.383(2)
O4 H4 . 0.91(3)
O5 C18 . 1.247(2)
O5 Na1 2_656 2.3558(14)
O6 N5 . 1.3666(18)
O6 Na1 2_656 2.3716(14)
N1 C6 . 1.320(2)
N1 H1 . 0.80(2)
N2 C1 . 1.333(2)
N2 C5 . 1.339(2)
N3 C12 . 1.319(3)
N3 H3 . 0.86(2)
N4 C7 . 1.332(2)
N4 C11 . 1.336(2)
N5 C18 . 1.314(2)
N5 H5 . 0.84(2)
N6 C17 . 1.330(2)
N6 C13 . 1.334(2)
C1 C2 . 1.367(3)
C1 C6 . 1.503(2)
C2 C3 . 1.377(3)
C2 H2A . 0.9300
C3 C4 . 1.363(3)
C3 H3A . 0.9300
C4 C5 . 1.365(3)
C4 H4A . 0.9300
C5 H5A . 0.9300
C7 C8 . 1.366(3)
C7 C12 . 1.501(3)
C8 C9 . 1.378(3)
C8 H8 . 0.9300
C9 C10 . 1.362(3)
C9 H9 . 0.9300
C10 C11 . 1.372(3)
C10 H10 . 0.9300
C11 H11 . 0.9300
C13 C14 . 1.379(3)
C13 C18 . 1.500(2)
C14 C15 . 1.379(3)
C14 H14 . 0.9300
C15 C16 . 1.355(3)
C15 H15 . 0.9300
C16 C17 . 1.372(3)
C16 H16 . 0.9300
C17 H17 . 0.9300

loop_
_geom_hbond_atom_site_label_D
_geom_hbond_atom_site_label_H
_geom_hbond_atom_site_label_A
_geom_hbond_site_symmetry_A
_geom_hbond_distance_DH
_geom_hbond_distance_HA
_geom_hbond_distance_DA
_geom_hbond_angle_DHA
N1 H1 N2 . 0.80(3) 2.35(3) 2.688(3) 106(2)
N3 H3 N4 . 0.86(3) 2.30(3) 2.681(3) 107(2)
N5 H5 N6 . 0.84(2) 2.25(2) 2.670(3) 111.1(17)
O2 H2 O6 2_656 0.91(2) 1.65(2) 2.549(2) 169(2)
O4 H4 O6 2_656 0.91(3) 1.66(3) 2.5744(19) 177(3)
N1 H1 N6 1_556 0.80(2) 2.55(3) 3.224(2) 143(2)
N5 H5 O2 1_554 0.84(2) 2.35(2) 3.058(2) 142.6(19)
C5 H5A O4 2_667 0.93 2.61 3.341(3) 136.4
C17 H17 N2 1_554 0.93 2.60 3.330(3) 135.7

loop_
_geom_torsion_atom_site_label_1
_geom_torsion_atom_site_label_2
_geom_torsion_atom_site_label_3
_geom_torsion_atom_site_label_4
_geom_torsion_site_symmetry_1
_geom_torsion
Na1 O6 N5 C18 2_656 1.8(2)
C5 N2 C1 C2 . 0.4(3)
C5 N2 C1 C6 . -175.88(18)
N2 C1 C2 C3 . -1.8(3)
C6 C1 C2 C3 . 174.5(2)
C1 C2 C3 C4 . 1.6(4)
C2 C3 C4 C5 . -0.1(4)
C1 N2 C5 C4 . 1.2(3)
C3 C4 C5 N2 . -1.4(4)
Na1 O1 C6 N1 . -72.4(2)
Na1 O1 C6 C1 . 109.31(18)
O2 N1 C6 O1 . -7.4(3)
O2 N1 C6 C1 . 170.99(16)
N2 C1 C6 O1 . -169.34(18)
C2 C1 C6 O1 . 14.2(3)
N2 C1 C6 N1 . 12.2(3)
C2 C1 C6 N1 . -164.23(19)
C11 N4 C7 C8 . 0.0(3)
C11 N4 C7 C12 . 177.53(17)
N4 C7 C8 C9 . 0.8(4)
C12 C7 C8 C9 . -176.6(2)
C7 C8 C9 C10 . -1.3(4)
C8 C9 C10 C11 . 0.9(4)
C7 N4 C11 C10 . -0.5(3)
C9 C10 C11 N4 . 0.0(4)
Na1 O3 C12 N3 . 67.5(3)
Na1 O3 C12 C7 . -113.54(18)
O4 N3 C12 O3 . 6.3(3)
O4 N3 C12 C7 . -172.72(16)
N4 C7 C12 O3 . 177.27(19)
C8 C7 C12 O3 . -5.1(3)
N4 C7 C12 N3 . -3.7(3)
C8 C7 C12 N3 . 173.90(19)
C17 N6 C13 C14 . -1.3(3)
C17 N6 C13 C18 . 178.22(17)
N6 C13 C14 C15 . 0.2(3)
C18 C13 C14 C15 . -179.3(2)
C13 C14 C15 C16 . 0.6(4)
C14 C15 C16 C17 . -0.3(4)
C13 N6 C17 C16 . 1.7(3)
C15 C16 C17 N6 . -0.9(3)
Na1 O5 C18 N5 . 175.36(18)
Na1 O5 C18 N5 2_656 0.2(2)
Na1 O5 C18 C13 . -5.3(4)
Na1 O5 C18 C13 2_656 179.48(12)
O6 N5 C18 O5 . -1.4(3)
O6 N5 C18 C13 . 179.24(14)
N6 C13 C18 O5 . -179.72(17)
C14 C13 C18 O5 . -0.2(3)
N6 C13 C18 N5 . -0.4(2)
C14 C13 C18 N5 . 179.15(19)

_cod_database_fobs_code 2241978
